data_9005285
loop_
_publ_author_name
'Rieder, M.'
'Hybler, J.'
'Smrcok, L.'
'Weiss, Z.'

_publ_section_title
;
 Refinement of the crystal structure of zinnwaldite 2M_1
;
_journal_name_full 'European Journal of Mineralogy'
_journal_page_first 1241
_journal_page_last 1248
_journal_volume 8
_journal_year 1996
_chemical_compound_source 'Barbora mine, Krupka, Czech Republic'
_chemical_formula_sum 'Al1.79 F0.91 Fe1.334 H1.09 K0.978 Li0.486 O11.09 Si3.11'
_chemical_name_mineral Zinnwaldite-2M1
_space_group_IT_number 9
_symmetry_space_group_name_Hall 'C -2yc'
_symmetry_space_group_name_H-M 'C 1 c 1'
_cell_angle_alpha 90
_cell_angle_beta 95.40
_cell_angle_gamma 90
_cell_formula_units_Z 4
_cell_length_a 5.292
_cell_length_b 9.187
_cell_length_c 19.935
_cell_volume 964.891
_database_code_amcsd 0006631
_exptl_crystal_density_diffrn 3.081
_cod_original_formula_sum 'K.978 Fe1.334 Li.486 Al1.79 Si3.11 O11.09 (F.91 H1.09)'
_cod_database_code 9005285

loop_
_space_group_symop_operation_xyz
x,y,z
1/2+x,1/2+y,z
x,-y,1/2+z
1/2+x,1/2-y,1/2+z

loop_
_atom_site_label
_atom_site_fract_x
_atom_site_fract_y
_atom_site_fract_z
_atom_site_occupancy
_atom_site_U_iso_or_equiv
_atom_site_type_symbol
_atom_site_attached_hydrogens
KMi 0.00000 0.08940 0.25000 0.97800 0.02710 K 0
FeM1 0.26110 0.75390 0.00000 0.59000 0.01160 Fe 0
LiM1 0.26110 0.75390 0.00000 0.27000 0.01160 Li 0
AlM2 0.76570 0.58820 0.00010 0.90000 0.01080 Al 0
FeM2 0.76570 0.58820 0.00010 0.10000 0.01080 Fe 0
FeM3 -0.74210 -0.58080 -0.00050 0.64400 0.01170 Fe 0
LiM3 -0.74210 -0.58080 -0.00050 0.21600 0.01170 Li 0
SiT1 0.46290 0.92560 0.13650 0.81000 0.00950 Si 0
AlT1 0.46290 0.92560 0.13650 0.19000 0.00950 Al 0
SiT11 -0.46280 -0.91780 -0.13630 0.75000 0.01000 Si 0
AlT11 -0.46280 -0.91780 -0.13630 0.25000 0.01000 Al 0
SiT2 0.96210 0.75310 0.13710 0.79000 0.01340 Si 0
AlT2 0.96210 0.75310 0.13710 0.21000 0.01340 Al 0
SiT21 -0.95570 -0.75490 -0.13570 0.76000 0.00630 Si 0
AlT21 -0.95570 -0.75490 -0.13570 0.24000 0.00630 Al 0
O1 0.43370 0.93900 0.05450 1.00000 0.01430 O 0
O11 -0.44790 -0.91230 -0.05260 1.00000 0.00880 O 0
O2 0.93440 0.74170 0.05410 1.00000 0.00990 O 0
O21 -0.90790 -0.76350 -0.05240 1.00000 0.01160 O 0
O3 0.94660 0.58980 0.16990 1.00000 0.01970 O 0
O31 -0.93710 -0.58720 -0.16370 1.00000 0.02110 O 0
O4 0.24030 0.82400 0.16370 1.00000 0.02120 O 0
O41 -0.23210 -0.82260 -0.16400 1.00000 0.01940 O 0
O5 0.73840 0.85430 0.16440 1.00000 0.01930 O 0
O51 -0.73370 -0.85040 -0.16920 1.00000 0.01700 O 0
O-H 0.48730 0.58740 0.05070 0.54500 0.02140 O 1
F 0.48730 0.58740 0.05070 0.45500 0.02140 F 0
O-H1 -0.40200 -0.55990 -0.04970 0.54500 0.02160 O 1
F1 -0.40200 -0.55990 -0.04970 0.45500 0.02160 F 0

loop_
_cod_changelog_entry_id
_cod_changelog_entry_author
_cod_changelog_entry_date
_cod_changelog_entry_text
1
;cod-tools version 3.8.0
Id: cif_guess_AMCSD_atom_types 9574 2023-05-10 09:00:05Z saulius
;
2023-05-10T18:49:57+03:00
;Derived atom types and hydrogen counts
from atom names that follow the AMCSD naming convention
(Wat == water, O-H == hydroxyl).
;

loop_
_cod_related_entry_id
_cod_related_entry_database
_cod_related_entry_code
1 AMCSD 0006631
